data_4508132
loop_
_publ_author_name
'Sarkar, Sumanta'
'Gutmann, Matthias J.'
'Peter, Sebastian C.'

_publ_section_title
;
 Crystal Structure and Magnetic Properties of Indium Flux Grown
 EuAu2In4and EuAuIn4
;
_journal_issue 10
_journal_name_full 'Crystal Growth &amp; Design'
_journal_page_first 4285
_journal_paper_doi 10.1021/cg400619p
_journal_volume 13
_journal_year 2013
_chemical_formula_sum 'Au Eu In4'
_chemical_formula_weight 808.21
_chemical_name_systematic
;
 ?
;
_space_group_IT_number 63
_symmetry_cell_setting orthorhombic
_symmetry_space_group_name_Hall '-C 2c 2'
_symmetry_space_group_name_H-M 'C m c m'
_atom_sites_solution_primary direct
_atom_sites_solution_secondary difmap
_audit_creation_method SHELXL-97
_cell_angle_alpha 90.00
_cell_angle_beta 90.00
_cell_angle_gamma 90.00
_cell_formula_units_Z 4
_cell_length_a 4.6080(3)
_cell_length_b 17.0454(8)
_cell_length_c 7.5462(4)
_cell_measurement_reflns_used 1103
_cell_measurement_temperature 296(2)
_cell_measurement_theta_max 40.8
_cell_measurement_theta_min 2.4
_cell_volume 592.72(6)
_computing_cell_refinement 'SMART APEX II'
_computing_data_collection 'SMART APEX II (Bruker,2010)'
_computing_data_reduction 'SAINT (Bruker,2000)'
_computing_molecular_graphics 'Ortep-3v2 for windows (Farrugia, 1997)'
_computing_publication_material 'PLATON (Spek, 2008)'
_computing_structure_refinement 'SHELXL-97 (Sheldrick, 2008)'
_computing_structure_solution 'SHELXS-97 (Sheldrick, 2008)'
_diffrn_ambient_temperature 296(2)
_diffrn_measured_fraction_theta_full 0.996
_diffrn_measured_fraction_theta_max 0.996
_diffrn_measurement_device_type 'CCD area detector'
_diffrn_measurement_method 'phi and omega scans'
_diffrn_radiation_monochromator graphite
_diffrn_radiation_source 'fine-focus sealed tube'
_diffrn_radiation_type MoK\a
_diffrn_radiation_wavelength 0.71073
_diffrn_reflns_av_R_equivalents 0.0524
_diffrn_reflns_av_sigmaI/netI 0.0305
_diffrn_reflns_limit_h_max 8
_diffrn_reflns_limit_h_min -8
_diffrn_reflns_limit_k_max 31
_diffrn_reflns_limit_k_min -31
_diffrn_reflns_limit_l_max 13
_diffrn_reflns_limit_l_min -13
_diffrn_reflns_number 9016
_diffrn_reflns_theta_full 40.75
_diffrn_reflns_theta_max 40.75
_diffrn_reflns_theta_min 2.39
_exptl_absorpt_coefficient_mu 50.223
_exptl_absorpt_correction_T_max 0.007
_exptl_absorpt_correction_T_min 0.000
_exptl_absorpt_correction_type empirical
_exptl_crystal_colour metallic
_exptl_crystal_density_diffrn 9.057
_exptl_crystal_density_method 'not measured'
_exptl_crystal_description plate
_exptl_crystal_F_000 1352
_exptl_crystal_size_max 0.36
_exptl_crystal_size_mid 0.20
_exptl_crystal_size_min 0.10
_refine_diff_density_max 4.199
_refine_diff_density_min -1.992
_refine_diff_density_rms 0.825
_refine_ls_extinction_coef 0.0052(4)
_refine_ls_extinction_expression Fc^*^=kFc[1+0.001xFc^2^\l^3^/sin(2\q)]^-1/4^
_refine_ls_extinction_method SHELXL
_refine_ls_goodness_of_fit_ref 0.776
_refine_ls_matrix_type full
_refine_ls_number_parameters 24
_refine_ls_number_reflns 1103
_refine_ls_number_restraints 0
_refine_ls_restrained_S_all 0.776
_refine_ls_R_factor_all 0.0286
_refine_ls_R_factor_gt 0.0250
_refine_ls_shift/su_max 0.001
_refine_ls_shift/su_mean 0.000
_refine_ls_structure_factor_coef Fsqd
_refine_ls_weighting_details 'calc w=1/[\s^2^(Fo^2^)+(0.1000P)^2^+0.0000P] where P=(Fo^2^+2Fc^2^)/3'
_refine_ls_weighting_scheme calc
_refine_ls_wR_factor_gt 0.0733
_refine_ls_wR_factor_ref 0.0936
_reflns_number_gt 1037
_reflns_number_total 1103
_reflns_threshold_expression >2\s(I)
_cod_data_source_file cg400619p_si_002.cif
_cod_data_source_block EuAuIn4
_cod_depositor_comments
;
The following automatic conversions were performed:

'_symmetry_cell_setting' value 'Orthorhombic' changed to
'orthorhombic' according to
/home/saulius/struct/CIF-dictionaries/cif_core.dic dictionary named
'cif_core.dic' version 2.4.2 from 2011-04-26.

Automatic conversion script
Id: cif_fix_values 1891 2012-01-12 08:04:46Z andrius 
;
_cod_original_sg_symbol_H-M Cmcm
_cod_database_code 4508132

loop_
_symmetry_equiv_pos_as_xyz
'x, y, z'
'-x, -y, z+1/2'
'x, -y, -z'
'-x, y, -z+1/2'
'x+1/2, y+1/2, z'
'-x+1/2, -y+1/2, z+1/2'
'x+1/2, -y+1/2, -z'
'-x+1/2, y+1/2, -z+1/2'
'-x, -y, -z'
'x, y, -z-1/2'
'-x, y, z'
'x, -y, z-1/2'
'-x+1/2, -y+1/2, -z'
'x+1/2, y+1/2, -z-1/2'
'-x+1/2, y+1/2, z'
'x+1/2, -y+1/2, z-1/2'

loop_
_atom_site_label
_atom_site_type_symbol
_atom_site_fract_x
_atom_site_fract_y
_atom_site_fract_z
_atom_site_U_iso_or_equiv
_atom_site_adp_type
_atom_site_occupancy
_atom_site_symmetry_multiplicity
_atom_site_calc_flag
_atom_site_refinement_flags
Eu Eu 0.0000 0.37429(2) 0.2500 0.01580(11) Uani 1 4 d S
Au Au 0.0000 0.725178(17) 0.2500 0.01510(10) Uani 1 4 d S
In1 In 0.0000 0.17947(2) 0.04921(4) 0.01452(11) Uani 1 2 d S
In2 In 0.0000 0.56350(4) 0.2500 0.02078(14) Uani 1 4 d S
In3 In 0.0000 0.0000 0.0000 0.02259(14) Uani 1 4 d S

loop_
_atom_site_aniso_label
_atom_site_aniso_U_11
_atom_site_aniso_U_22
_atom_site_aniso_U_33
_atom_site_aniso_U_23
_atom_site_aniso_U_13
_atom_site_aniso_U_12
Eu 0.01515(17) 0.01249(17) 0.01975(18) 0.000 0.000 0.000
Au 0.01501(14) 0.01426(14) 0.01603(15) 0.000 0.000 0.000
In1 0.01589(17) 0.01514(16) 0.01254(17) -0.00004(10) 0.000 0.000
In2 0.0230(3) 0.0124(2) 0.0270(3) 0.000 0.000 0.000
In3 0.0239(3) 0.0140(2) 0.0298(3) -0.0001(2) 0.000 0.000

loop_
_atom_type_symbol
_atom_type_description
_atom_type_scat_dispersion_real
_atom_type_scat_dispersion_imag
_atom_type_scat_source
Au Au -2.0133 8.8022 'International Tables Vol C Tables 4.2.6.8 and 6.1.1.4'
Eu Eu -0.1578 3.6682 'International Tables Vol C Tables 4.2.6.8 and 6.1.1.4'
In In -0.7276 1.3100 'International Tables Vol C Tables 4.2.6.8 and 6.1.1.4'

loop_
_geom_angle_atom_site_label_1
_geom_angle_atom_site_label_2
_geom_angle_atom_site_label_3
_geom_angle
_geom_angle_site_symmetry_1
_geom_angle_site_symmetry_3
In2 Eu In1 105.857(9) . 13_455
In2 Eu In1 105.857(9) . 6
In1 Eu In1 148.286(18) 13_455 6
In2 Eu In1 105.857(9) . 6_455
In1 Eu In1 84.643(11) 13_455 6_455
In1 Eu In1 86.792(10) 6 6_455
In2 Eu In1 105.857(9) . 13
In1 Eu In1 86.792(10) 13_455 13
In1 Eu In1 84.643(11) 6 13
In1 Eu In1 148.286(18) 6_455 13
In2 Eu Au 137.807(6) . 5_445
In1 Eu Au 48.404(7) 13_455 5_445
In1 Eu Au 105.010(11) 6 5_445
In1 Eu Au 48.404(7) 6_455 5_445
In1 Eu Au 105.010(11) 13 5_445
In2 Eu Au 137.807(6) . 5_545
In1 Eu Au 105.010(11) 13_455 5_545
In1 Eu Au 48.404(7) 6 5_545
In1 Eu Au 105.010(11) 6_455 5_545
In1 Eu Au 48.404(7) 13 5_545
Au Eu Au 84.385(11) 5_445 5_545
In2 Eu In1 155.473(6) . .
In1 Eu In1 58.124(9) 13_455 .
In1 Eu In1 91.771(9) 6 .
In1 Eu In1 91.771(9) 6_455 .
In1 Eu In1 58.124(9) 13 .
Au Eu In1 47.620(6) 5_445 .
Au Eu In1 47.621(6) 5_545 .
In2 Eu In1 155.473(6) . 10_556
In1 Eu In1 91.771(9) 13_455 10_556
In1 Eu In1 58.124(9) 6 10_556
In1 Eu In1 58.124(9) 6_455 10_556
In1 Eu In1 91.771(9) 13 10_556
Au Eu In1 47.620(6) 5_445 10_556
Au Eu In1 47.620(6) 5_545 10_556
In1 Eu In1 49.054(12) . 10_556
In2 Eu In3 54.261(5) . 6
In1 Eu In3 159.602(13) 13_455 6
In1 Eu In3 51.822(7) 6 6
In1 Eu In3 104.173(7) 6_455 6
In1 Eu In3 94.264(7) 13 6
Au Eu In3 148.709(4) 5_445 6
Au Eu In3 90.628(5) 5_545 6
In1 Eu In3 138.146(6) . 6
In1 Eu In3 108.537(6) 10_556 6
In2 Eu In3 54.261(5) . 5
In1 Eu In3 104.173(7) 13_455 5
In1 Eu In3 94.264(7) 6 5
In1 Eu In3 159.602(13) 6_455 5
In1 Eu In3 51.822(7) 13 5
Au Eu In3 148.709(4) 5_445 5
Au Eu In3 90.628(5) 5_545 5
In1 Eu In3 108.537(6) . 5
In1 Eu In3 138.146(6) 10_556 5
In3 Eu In3 61.892(5) 6 5
In2 Eu In3 54.261(5) . 5_455
In1 Eu In3 51.822(7) 13_455 5_455
In1 Eu In3 159.602(13) 6 5_455
In1 Eu In3 94.264(7) 6_455 5_455
In1 Eu In3 104.173(7) 13 5_455
Au Eu In3 90.628(5) 5_445 5_455
Au Eu In3 148.709(4) 5_545 5_455
In1 Eu In3 108.537(6) . 5_455
In1 Eu In3 138.146(6) 10_556 5_455
In3 Eu In3 108.523(11) 6 5_455
In3 Eu In3 77.808(7) 5 5_455
In2 Au In1 125.748(9) . 2_565
In2 Au In1 125.748(9) . 9_565
In1 Au In1 108.505(18) 2_565 9_565
In2 Au In1 74.223(10) . 5_455
In1 Au In1 126.015(7) 2_565 5_455
In1 Au In1 74.317(10) 9_565 5_455
In2 Au In1 74.223(10) . 14_556
In1 Au In1 74.317(10) 2_565 14_556
In1 Au In1 126.015(7) 9_565 14_556
In1 Au In1 148.447(19) 5_455 14_556
In2 Au In1 74.223(10) . 14_456
In1 Au In1 74.317(10) 2_565 14_456
In1 Au In1 126.015(7) 9_565 14_456
In1 Au In1 63.845(13) 5_455 14_456
In1 Au In1 107.035(13) 14_556 14_456
In2 Au In1 74.223(10) . 5
In1 Au In1 126.015(7) 2_565 5
In1 Au In1 74.317(10) 9_565 5
In1 Au In1 107.035(13) 5_455 5
In1 Au In1 63.845(13) 14_556 5
In1 Au In1 148.447(19) 14_456 5
In2 Au Eu 137.807(6) . 5
In1 Au Eu 64.352(7) 2_565 5
In1 Au Eu 64.352(7) 9_565 5
In1 Au Eu 137.855(10) 5_455 5
In1 Au Eu 70.210(9) 14_556 5
In1 Au Eu 137.855(10) 14_456 5
In1 Au Eu 70.210(9) 5 5
In2 Au Eu 137.807(6) . 5_455
In1 Au Eu 64.352(7) 2_565 5_455
In1 Au Eu 64.352(7) 9_565 5_455
In1 Au Eu 70.210(9) 5_455 5_455
In1 Au Eu 137.855(10) 14_556 5_455
In1 Au Eu 70.210(9) 14_456 5_455
In1 Au Eu 137.855(10) 5 5_455
Eu Au Eu 84.385(11) 5 5_455
Au In1 Au 105.683(10) 9_565 5_545
Au In1 Au 105.683(10) 9_565 5_445
Au In1 Au 107.035(13) 5_545 5_445
Au In1 In1 144.252(9) 9_565 10_556
Au In1 In1 58.078(6) 5_545 10_556
Au In1 In1 58.078(6) 5_445 10_556
Au In1 In3 118.827(13) 9_565 .
Au In1 In3 109.489(10) 5_545 .
Au In1 In3 109.489(10) 5_445 .
In1 In1 In3 96.921(6) 10_556 .
Au In1 Eu 67.244(9) 9_565 13_455
Au In1 Eu 169.331(10) 5_545 13_455
Au In1 Eu 82.987(5) 5_445 13_455
In1 In1 Eu 132.321(5) 10_556 13_455
In3 In1 Eu 69.367(9) . 13_455
Au In1 Eu 67.244(9) 9_565 13
Au In1 Eu 82.987(6) 5_545 13
Au In1 Eu 169.331(10) 5_445 13
In1 In1 Eu 132.321(5) 10_556 13
In3 In1 Eu 69.367(9) . 13
Eu In1 Eu 86.792(10) 13_455 13
Au In1 Eu 78.779(11) 9_565 .
Au In1 Eu 62.170(9) 5_545 .
Au In1 Eu 62.170(9) 5_445 .
In1 In1 Eu 65.473(6) 10_556 .
In3 In1 Eu 162.394(12) . .
Eu In1 Eu 121.876(9) 13_455 .
Eu In1 Eu 121.876(9) 13 .
Au In2 In3 109.975(11) . 5_455
Au In2 In3 109.975(11) . 6
In3 In2 In3 140.05(2) 5_455 6
Au In2 In3 109.975(11) . 6_455
In3 In2 In3 73.085(7) 5_455 6_455
In3 In2 In3 93.300(9) 6 6_455
Au In2 In3 109.975(11) . 5
In3 In2 In3 93.300(9) 5_455 5
In3 In2 In3 73.085(7) 6 5
In3 In2 In3 140.05(2) 6_455 5
Au In2 Eu 180.0 . .
In3 In2 Eu 70.025(11) 5_455 .
In3 In2 Eu 70.025(11) 6 .
In3 In2 Eu 70.025(11) 6_455 .
In3 In2 Eu 70.025(11) 5 .
Au In2 Eu 74.301(11) . 9_566
In3 In2 Eu 131.732(3) 5_455 9_566
In3 In2 Eu 61.264(4) 6 9_566
In3 In2 Eu 61.264(4) 6_455 9_566
In3 In2 Eu 131.732(3) 5 9_566
Eu In2 Eu 105.699(11) . 9_566
Au In2 Eu 74.301(11) . 9_565
In3 In2 Eu 61.264(4) 5_455 9_565
In3 In2 Eu 131.732(3) 6 9_565
In3 In2 Eu 131.732(3) 6_455 9_565
In3 In2 Eu 61.264(4) 5 9_565
Eu In2 Eu 105.699(11) . 9_565
Eu In2 Eu 148.60(2) 9_566 9_565
In1 In3 In1 180.0 . 9
In1 In3 In2 114.259(12) . 13_455
In1 In3 In2 65.741(12) 9 13_455
In1 In3 In2 65.741(12) . 5_545
In1 In3 In2 114.259(12) 9 5_545
In2 In3 In2 180.00(2) 13_455 5_545
In1 In3 In2 114.259(12) . 13
In1 In3 In2 65.741(12) 9 13
In2 In3 In2 93.300(9) 13_455 13
In2 In3 In2 86.700(9) 5_545 13
In1 In3 In2 65.741(12) . 5_445
In1 In3 In2 114.259(12) 9 5_445
In2 In3 In2 86.700(9) 13_455 5_445
In2 In3 In2 93.300(9) 5_545 5_445
In2 In3 In2 180.00(2) 13 5_445
In1 In3 Eu 121.189(7) . 5_445
In1 In3 Eu 58.811(7) 9 5_445
In2 In3 Eu 69.511(7) 13_455 5_445
In2 In3 Eu 110.489(7) 5_545 5_445
In2 In3 Eu 124.287(12) 13 5_445
In2 In3 Eu 55.713(12) 5_445 5_445
In1 In3 Eu 121.189(7) . 5_545
In1 In3 Eu 58.811(7) 9 5_545
In2 In3 Eu 124.287(12) 13_455 5_545
In2 In3 Eu 55.713(12) 5_545 5_545
In2 In3 Eu 69.511(7) 13 5_545
In2 In3 Eu 110.489(7) 5_445 5_545
Eu In3 Eu 77.808(7) 5_445 5_545
In1 In3 Eu 58.811(7) . 13
In1 In3 Eu 121.189(7) 9 13
In2 In3 Eu 110.489(7) 13_455 13
In2 In3 Eu 69.511(7) 5_545 13
In2 In3 Eu 55.713(12) 13 13
In2 In3 Eu 124.287(12) 5_445 13
Eu In3 Eu 180.000(10) 5_445 13
Eu In3 Eu 102.192(7) 5_545 13
In1 In3 Eu 58.811(7) . 13_455
In1 In3 Eu 121.189(7) 9 13_455
In2 In3 Eu 55.713(12) 13_455 13_455
In2 In3 Eu 124.287(12) 5_545 13_455
In2 In3 Eu 110.489(7) 13 13_455
In2 In3 Eu 69.511(7) 5_445 13_455
Eu In3 Eu 102.192(7) 5_445 13_455
Eu In3 Eu 180.000(10) 5_545 13_455
Eu In3 Eu 77.808(7) 13 13_455

loop_
_geom_bond_atom_site_label_1
_geom_bond_atom_site_label_2
_geom_bond_distance
_geom_bond_site_symmetry_2
Eu In2 3.2252(8) .
Eu In1 3.3535(3) 13_455
Eu In1 3.3535(3) 6
Eu In1 3.3535(3) 6_455
Eu In1 3.3535(3) 13
Eu Au 3.4305(4) 5_445
Eu Au 3.4305(4) 5_545
Eu In1 3.6501(6) .
Eu In1 3.6501(6) 10_556
Eu In3 3.6687(3) 6
Eu In3 3.6687(3) 5
Eu In3 3.6687(3) 5_455
Au In2 2.7559(7) .
Au In1 2.7820(4) 2_565
Au In1 2.7820(4) 9_565
Au In1 2.8655(3) 5_455
Au In1 2.8655(3) 14_556
Au In1 2.8655(3) 14_456
Au In1 2.8655(3) 5
Au Eu 3.4305(4) 5
Au Eu 3.4305(4) 5_455
In1 Au 2.7820(4) 9_565
In1 Au 2.8655(3) 5_545
In1 Au 2.8655(3) 5_445
In1 In1 3.0304(7) 10_556
In1 In3 3.0816(4) .
In1 Eu 3.3535(3) 13_455
In1 Eu 3.3535(3) 13
In2 In3 3.1684(2) 5_455
In2 In3 3.1684(2) 6
In2 In3 3.1684(3) 6_455
In2 In3 3.1684(3) 5
In2 Eu 3.9193(3) 9_566
In2 Eu 3.9193(3) 9_565
In3 In1 3.0816(4) 9
In3 In2 3.1684(3) 13_455
In3 In2 3.1684(3) 5_545
In3 In2 3.1684(2) 13
In3 In2 3.1684(2) 5_445
In3 Eu 3.6687(3) 5_445
In3 Eu 3.6687(3) 5_545
In3 Eu 3.6687(3) 13
In3 Eu 3.6687(3) 13_455
